data_2212576
loop_
_publ_author_name
'Amini, Mostafa M.'
'Nasiri, Samira'
'Ng, Seik Weng'

_publ_section_title
;
 Bis(benzylammonium) sulfate
;
_journal_coeditor_code HB2294
_journal_issue 3
_journal_name_full 'Acta Crystallographica Section E'
_journal_page_first o1361
_journal_page_last o1362
_journal_paper_doi 10.1107/S1600536807007465
_journal_volume 63
_journal_year 2007
_chemical_formula_iupac '2C7 H10 N +, S O4 2-'
_chemical_formula_moiety '2(C7 H10 N +), S O4 2-'
_chemical_formula_sum 'C14 H20 N2 O4 S'
_chemical_formula_weight 312.38
_chemical_name_systematic
;
Bis(benzylammonium) sulfate
;
_space_group_IT_number 60
_symmetry_cell_setting orthorhombic
_symmetry_space_group_name_Hall '-P 2n 2ab'
_symmetry_space_group_name_H-M 'P b c n'
_atom_sites_solution_hydrogens difmap
_atom_sites_solution_primary direct
_atom_sites_solution_secondary difmap
_audit_creation_method SHELXL-97
_cell_angle_alpha 90.00
_cell_angle_beta 90.00
_cell_angle_gamma 90.00
_cell_formula_units_Z 8
_cell_length_a 10.10180(10)
_cell_length_b 10.16280(10)
_cell_length_c 29.4514(4)
_cell_measurement_reflns_used 8378
_cell_measurement_temperature 173(2)
_cell_measurement_theta_max 34.7
_cell_measurement_theta_min 2.4
_cell_volume 3023.56(6)
_computing_cell_refinement 'SAINT (Bruker, 2004)'
_computing_data_collection 'APEX-II  (Bruker, 2004)'
_computing_data_reduction SAINT
_computing_molecular_graphics 'X-SEED (Barbour, 2001)'
_computing_publication_material SHELXL97
_computing_structure_refinement 'SHELXL97 (Sheldrick, 1997)'
_computing_structure_solution 'SHELXS97 (Sheldrick, 1997)'
_diffrn_ambient_temperature 173(2)
_diffrn_measured_fraction_theta_full 1.00
_diffrn_measured_fraction_theta_max 1.00
_diffrn_measurement_device_type 'Bruker APEX-II'
_diffrn_measurement_method '\f and \w'
_diffrn_radiation_monochromator graphite
_diffrn_radiation_source 'medium-focus sealed tube'
_diffrn_radiation_type MoK\a
_diffrn_radiation_wavelength 0.71073
_diffrn_reflns_av_R_equivalents 0.024
_diffrn_reflns_av_sigmaI/netI 0.011
_diffrn_reflns_limit_h_max 14
_diffrn_reflns_limit_h_min -14
_diffrn_reflns_limit_k_max 13
_diffrn_reflns_limit_k_min -14
_diffrn_reflns_limit_l_max 41
_diffrn_reflns_limit_l_min -41
_diffrn_reflns_number 50784
_diffrn_reflns_theta_full 30.0
_diffrn_reflns_theta_max 30.0
_diffrn_reflns_theta_min 1.4
_diffrn_standards_decay_% 0
_diffrn_standards_interval_count 0
_diffrn_standards_interval_time 0
_diffrn_standards_number 0
_exptl_absorpt_coefficient_mu 0.231
_exptl_absorpt_correction_type none
_exptl_crystal_colour Colorless
_exptl_crystal_density_diffrn 1.372
_exptl_crystal_density_method 'not measured'
_exptl_crystal_description Block
_exptl_crystal_F_000 1328
_exptl_crystal_size_max 0.50
_exptl_crystal_size_mid 0.32
_exptl_crystal_size_min 0.18
_refine_diff_density_max 0.52
_refine_diff_density_min -0.47
_refine_ls_extinction_method none
_refine_ls_goodness_of_fit_ref 1.10
_refine_ls_hydrogen_treatment refall
_refine_ls_matrix_type full
_refine_ls_number_parameters 270
_refine_ls_number_reflns 4410
_refine_ls_number_restraints 20
_refine_ls_restrained_S_all 1.09
_refine_ls_R_factor_all 0.037
_refine_ls_R_factor_gt 0.032
_refine_ls_shift/su_max 0.001
_refine_ls_shift/su_mean 0.000
_refine_ls_structure_factor_coef Fsqd
_refine_ls_weighting_details 'calc w=1/[\s^2^(Fo^2^)+(0.0691P)^2^+1.1013P] where P=(Fo^2^+2Fc^2^)/3'
_refine_ls_weighting_scheme calc
_refine_ls_wR_factor_gt 0.098
_refine_ls_wR_factor_ref 0.109
_reflns_number_gt 4029
_reflns_number_total 4410
_reflns_threshold_expression I>2\s(I)
_cod_data_source_file hb2294.cif
_cod_data_source_block I
_cod_depositor_comments
;
The following automatic conversions were performed:
'_symmetry_cell_setting' value 'Orthorhombic' changed to 'orthorhombic'
according to '/home/saulius/struct/CIF-dictionaries/cif_core.dic'
dictionary named 'cif_core.dic' version 2.4.1 from 2010-06-29.

Automatic conversion script
Id: cif_fix_enum 1527 2010-12-29 10:47:43Z saulius 

The following automatic conversions were performed:

'_symmetry_cell_setting' value 'Orthorhombic' changed to
'orthorhombic' according to
/home/saulius/struct/CIF-dictionaries/cif_core.dic dictionary named
'cif_core.dic' version 2.4.1 from 2010-06-29.

Automatic conversion script
Id: cif_fix_values 1715 2011-07-08 13:25:40Z adriana 
;
_cod_database_code 2212576
_cod_database_fobs_code 2212576

loop_
_symmetry_equiv_pos_as_xyz
'x, y, z'
'-x+1/2, -y+1/2, z+1/2'
'x+1/2, -y+1/2, -z'
'-x, y, -z+1/2'
'-x, -y, -z'
'x-1/2, y-1/2, -z-1/2'
'-x-1/2, y-1/2, z'
'x, -y, z-1/2'

loop_
_atom_site_type_symbol
_atom_site_label
_atom_site_fract_x
_atom_site_fract_y
_atom_site_fract_z
_atom_site_U_iso_or_equiv
_atom_site_adp_type
_atom_site_calc_flag
_atom_site_refinement_flags
_atom_site_occupancy
S S1 0.60797(2) 0.72370(2) 0.529132(8) 0.01095(9) Uani d . 1
O O1 0.61234(7) 0.85058(7) 0.55449(3) 0.01451(16) Uani d . 1
O O2 0.73587(8) 0.65576(8) 0.53435(3) 0.01526(16) Uani d . 1
O O3 0.58246(9) 0.75473(8) 0.48078(3) 0.01863(17) Uani d . 1
O O4 0.50087(8) 0.64071(8) 0.54704(4) 0.0244(2) Uani d . 1
N N1 0.36798(9) 0.97598(9) 0.53597(3) 0.01264(17) Uani d D 1
N N2 0.88731(9) 0.89025(9) 0.56537(3) 0.01294(17) Uani d D 1
C C1 0.26721(10) 0.96019(11) 0.57263(4) 0.01504(19) Uani d D 1
C C2 0.30267(10) 1.03580(10) 0.61489(3) 0.01308(18) Uani d . 1
C C3 0.42145(11) 1.01252(10) 0.63801(4) 0.01511(19) Uani d D 1
C C4 0.45140(11) 1.08332(11) 0.67720(4) 0.0172(2) Uani d D 1
C C5 0.36272(12) 1.17576(11) 0.69412(4) 0.0185(2) Uani d D 1
C C6 0.24442(12) 1.19870(12) 0.67135(4) 0.0202(2) Uani d D 1
C C7 0.21497(11) 1.12968(11) 0.63173(4) 0.0168(2) Uani d D 1
C C8 0.92998(11) 0.81249(12) 0.60580(4) 0.0182(2) Uani d D 1
C C9 0.85373(11) 0.84662(11) 0.64800(4) 0.0164(2) Uani d . 1
C C10 0.73502(12) 0.78196(12) 0.65704(4) 0.0221(2) Uani d D 1
C C11 0.66481(14) 0.80911(15) 0.69659(5) 0.0312(3) Uani d D 1
C C12 0.71253(17) 0.90038(15) 0.72720(4) 0.0348(3) Uani d D 1
C C13 0.83016(19) 0.96467(14) 0.71877(5) 0.0357(3) Uani d D 1
C C14 0.90136(14) 0.93790(13) 0.67909(4) 0.0260(3) Uani d D 1
H H1n1 0.4452(9) 0.9407(15) 0.5427(5) 0.020(4) Uiso d D 1
H H1n2 0.3384(15) 0.9371(14) 0.5113(3) 0.017(4) Uiso d D 1
H H1n3 0.3801(15) 1.0602(6) 0.5308(5) 0.015(4) Uiso d D 1
H H2n1 0.8014(6) 0.8820(16) 0.5611(6) 0.025(4) Uiso d D 1
H H2n2 0.9253(15) 0.8551(15) 0.5414(4) 0.020(4) Uiso d D 1
H H2n3 0.9122(16) 0.9738(7) 0.5665(6) 0.024(4) Uiso d D 1
H H1a 0.2627(16) 0.8641(6) 0.5795(6) 0.022(4) Uiso d D 1
H H1b 0.1823(10) 0.9925(16) 0.5594(6) 0.027(4) Uiso d D 1
H H3 0.4810(13) 0.9482(12) 0.6264(5) 0.020(4) Uiso d D 1
H H4 0.5347(9) 1.0694(16) 0.6915(5) 0.023(4) Uiso d D 1
H H5 0.3824(19) 1.2283(16) 0.7199(4) 0.034(5) Uiso d D 1
H H6 0.1841(14) 1.2639(13) 0.6818(6) 0.028(4) Uiso d D 1
H H7 0.1348(10) 1.1443(17) 0.6156(5) 0.026(4) Uiso d D 1
H H8a 1.0268(6) 0.8302(17) 0.6089(6) 0.027(4) Uiso d D 1
H H8b 0.9174(18) 0.7174(7) 0.5986(6) 0.031(5) Uiso d D 1
H H10 0.7005(19) 0.7157(15) 0.6376(6) 0.038(5) Uiso d D 1
H H11 0.5843(12) 0.7650(19) 0.7036(8) 0.050(6) Uiso d D 1
H H12 0.6675(19) 0.917(2) 0.7549(4) 0.042(5) Uiso d D 1
H H13 0.865(2) 1.0244(17) 0.7405(6) 0.047(6) Uiso d D 1
H H14 0.9852(10) 0.9780(18) 0.6736(6) 0.039(5) Uiso d D 1

loop_
_atom_site_aniso_label
_atom_site_aniso_U_11
_atom_site_aniso_U_22
_atom_site_aniso_U_33
_atom_site_aniso_U_12
_atom_site_aniso_U_13
_atom_site_aniso_U_23
S1 0.01046(13) 0.00945(13) 0.01295(14) 0.00040(7) 0.00051(7) 0.00045(7)
O1 0.0155(3) 0.0128(3) 0.0153(3) 0.0031(2) -0.0015(3) -0.0040(3)
O2 0.0138(3) 0.0154(3) 0.0166(3) 0.0047(3) -0.0008(3) -0.0020(3)
O3 0.0271(4) 0.0149(3) 0.0140(4) 0.0011(3) -0.0072(3) -0.0004(3)
O4 0.0165(4) 0.0150(4) 0.0416(5) -0.0020(3) 0.0106(4) 0.0048(3)
N1 0.0141(4) 0.0120(4) 0.0117(4) 0.0012(3) -0.0006(3) -0.0011(3)
N2 0.0137(4) 0.0120(4) 0.0131(4) 0.0005(3) 0.0006(3) 0.0006(3)
C1 0.0132(4) 0.0171(4) 0.0148(4) -0.0023(3) 0.0010(3) -0.0019(3)
C2 0.0137(4) 0.0132(4) 0.0124(4) -0.0015(3) 0.0014(3) 0.0009(3)
C3 0.0151(4) 0.0156(4) 0.0146(4) 0.0009(4) 0.0008(4) 0.0007(3)
C4 0.0186(5) 0.0179(5) 0.0150(4) 0.0001(4) -0.0021(4) 0.0016(4)
C5 0.0237(5) 0.0185(5) 0.0132(4) -0.0005(4) 0.0000(4) -0.0015(4)
C6 0.0221(5) 0.0202(5) 0.0184(5) 0.0045(4) 0.0018(4) -0.0036(4)
C7 0.0151(5) 0.0178(5) 0.0176(5) 0.0024(4) 0.0003(4) -0.0004(4)
C8 0.0175(5) 0.0217(5) 0.0155(5) 0.0070(4) 0.0018(4) 0.0044(4)
C9 0.0180(5) 0.0177(4) 0.0135(4) 0.0052(4) 0.0000(4) 0.0028(3)
C10 0.0199(5) 0.0257(6) 0.0206(5) 0.0027(4) 0.0012(4) 0.0051(4)
C11 0.0273(6) 0.0381(7) 0.0281(6) 0.0120(6) 0.0116(5) 0.0154(5)
C12 0.0521(9) 0.0348(7) 0.0175(5) 0.0260(6) 0.0114(5) 0.0098(5)
C13 0.0623(10) 0.0265(6) 0.0185(6) 0.0139(6) -0.0044(6) -0.0040(5)
C14 0.0350(7) 0.0214(6) 0.0217(6) 0.0004(5) -0.0040(5) -0.0005(4)

loop_
_atom_type_symbol
_atom_type_description
_atom_type_scat_dispersion_real
_atom_type_scat_dispersion_imag
_atom_type_scat_source
C C 0.0033 0.0016 'International Tables Vol C Tables 4.2.6.8 and 6.1.1.4'
H H 0.0000 0.0000 'International Tables Vol C Tables 4.2.6.8 and 6.1.1.4'
N N 0.0061 0.0033 'International Tables Vol C Tables 4.2.6.8 and 6.1.1.4'
O O 0.0106 0.0060 'International Tables Vol C Tables 4.2.6.8 and 6.1.1.4'
S S 0.1246 0.1234 'International Tables Vol C Tables 4.2.6.8 and 6.1.1.4'

loop_
_geom_angle_atom_site_label_1
_geom_angle_atom_site_label_2
_geom_angle_atom_site_label_3
_geom_angle
O4 S1 O2 109.83(5)
O4 S1 O3 109.82(6)
O2 S1 O3 110.65(5)
O4 S1 O1 109.78(5)
O2 S1 O1 109.10(4)
O3 S1 O1 107.62(5)
C1 N1 H1n1 113.4(11)
C1 N1 H1n2 108.6(11)
H1n1 N1 H1n2 107.7(15)
C1 N1 H1n3 109.0(10)
H1n1 N1 H1n3 108.2(15)
H1n2 N1 H1n3 109.9(14)
C8 N2 H2n1 110.3(11)
C8 N2 H2n2 107.4(11)
H2n1 N2 H2n2 106.1(15)
C8 N2 H2n3 113.2(11)
H2n1 N2 H2n3 112.1(15)
H2n2 N2 H2n3 107.2(15)
N1 C1 C2 112.38(8)
N1 C1 H1a 106.4(10)
C2 C1 H1a 110.0(10)
N1 C1 H1b 105.6(10)
C2 C1 H1b 111.0(10)
H1a C1 H1b 111.2(14)
C7 C2 C3 119.18(10)
C7 C2 C1 119.50(9)
C3 C2 C1 121.31(9)
C4 C3 C2 120.12(10)
C4 C3 H3 121.0(10)
C2 C3 H3 118.9(10)
C5 C4 C3 120.39(10)
C5 C4 H4 120.7(10)
C3 C4 H4 118.8(10)
C6 C5 C4 119.62(10)
C6 C5 H5 118.2(12)
C4 C5 H5 122.1(12)
C5 C6 C7 120.21(10)
C5 C6 H6 120.8(11)
C7 C6 H6 119.0(11)
C2 C7 C6 120.46(10)
C2 C7 H7 118.1(11)
C6 C7 H7 121.4(11)
N2 C8 C9 112.92(9)
N2 C8 H8a 105.1(10)
C9 C8 H8a 112.7(10)
N2 C8 H8b 107.9(11)
C9 C8 H8b 109.5(11)
H8a C8 H8b 108.5(15)
C14 C9 C10 119.14(11)
C14 C9 C8 121.44(11)
C10 C9 C8 119.37(11)
C11 C10 C9 120.36(13)
C11 C10 H10 117.3(13)
C9 C10 H10 122.3(13)
C12 C11 C10 120.13(14)
C12 C11 H11 118.2(14)
C10 C11 H11 121.6(14)
C13 C12 C11 120.11(12)
C13 C12 H12 118.9(13)
C11 C12 H12 120.9(13)
C12 C13 C14 120.10(14)
C12 C13 H13 120.2(14)
C14 C13 H13 119.6(14)
C9 C14 C13 120.16(14)
C9 C14 H14 118.8(12)
C13 C14 H14 120.9(12)

loop_
_geom_bond_atom_site_label_1
_geom_bond_atom_site_label_2
_geom_bond_distance
S1 O4 1.4698(8)
S1 O2 1.4730(8)
S1 O3 1.4812(8)
S1 O1 1.4908(8)
N1 C1 1.4926(14)
N1 H1n1 0.880(5)
N1 H1n2 0.880(5)
N1 H1n3 0.878(5)
N2 C8 1.4927(14)
N2 H2n1 0.881(5)
N2 H2n2 0.880(5)
N2 H2n3 0.886(5)
C1 C2 1.5058(14)
C1 H1a 0.998(5)
C1 H1b 0.997(5)
C2 C7 1.3932(14)
C2 C3 1.3999(15)
C3 C4 1.3933(15)
C3 H3 0.952(5)
C4 C5 1.3904(16)
C4 H4 0.952(5)
C5 C6 1.3901(17)
C5 H5 0.950(5)
C6 C7 1.3936(15)
C6 H6 0.951(5)
C7 H7 0.950(5)
C8 C9 1.5028(15)
C8 H8a 0.998(5)
C8 H8b 0.998(5)
C9 C14 1.3894(17)
C9 C10 1.3931(17)
C10 C11 1.3911(18)
C10 H10 0.951(5)
C11 C12 1.381(2)
C11 H11 0.952(5)
C12 C13 1.379(3)
C12 H12 0.949(5)
C13 C14 1.399(2)
C13 H13 0.951(5)
C14 H14 0.953(5)

loop_
_geom_hbond_atom_site_label_D
_geom_hbond_atom_site_label_H
_geom_hbond_atom_site_label_A
_geom_hbond_site_symmetry_A
_geom_hbond_distance_DH
_geom_hbond_distance_HA
_geom_hbond_distance_DA
_geom_hbond_angle_DHA
_geom_hbond_publ_flag
N1 H1n1 O1 . 0.880(10) 1.953(5) 2.8310(10) 175(2) yes
N1 H1n2 O2 3_466 0.880(10) 1.941(6) 2.8040(10) 166(2) yes
N1 H1n3 O3 5_676 0.880(10) 1.949(5) 2.8260(10) 177(2) yes
N2 H2n1 O1 . 0.880(10) 1.946(5) 2.8250(10) 175(2) yes
N2 H2n2 O3 3_566 0.88(5) 2.050(10) 2.8110(10) 145(2) yes
N2 H2n3 O4 7_765 0.890(10) 1.994(8) 2.8370(10) 158(2) yes

loop_
_geom_torsion_atom_site_label_1
_geom_torsion_atom_site_label_2
_geom_torsion_atom_site_label_3
_geom_torsion_atom_site_label_4
_geom_torsion
N1 C1 C2 C7 122.30(10)
N1 C1 C2 C3 -58.54(13)
C7 C2 C3 C4 -0.42(15)
C1 C2 C3 C4 -179.59(10)
C2 C3 C4 C5 1.19(16)
C3 C4 C5 C6 -0.90(17)
C4 C5 C6 C7 -0.15(18)
C3 C2 C7 C6 -0.62(16)
C1 C2 C7 C6 178.55(10)
C5 C6 C7 C2 0.92(17)
N2 C8 C9 C14 -95.04(13)
N2 C8 C9 C10 87.34(13)
C14 C9 C10 C11 0.37(17)
C8 C9 C10 C11 178.05(11)
C9 C10 C11 C12 -0.08(19)
C10 C11 C12 C13 -0.2(2)
C11 C12 C13 C14 0.2(2)
C10 C9 C14 C13 -0.38(18)
C8 C9 C14 C13 -178.01(11)
C12 C13 C14 C9 0.1(2)

loop_
_cod_related_entry_id
_cod_related_entry_database
_cod_related_entry_code
1 ChemSpider 21125212
